data_4501535
loop_
_publ_author_name
'Ma, Yu'
'Cheng, Ai-Ling'
'Gao, En-Qing'

_publ_section_title
;
 Novel 2D \\rightarrow 2D Entanglement Pattern in the Coordination Network
 with Both Polyrotaxane and Polycatenane Features
;
_journal_issue 7
_journal_name_full 'Crystal Growth &amp; Design'
_journal_page_first 2832
_journal_paper_doi 10.1021/cg100074g
_journal_volume 10
_journal_year 2010
_chemical_formula_sum 'C42 H42 N2 O17 Zn3'
_chemical_formula_weight 1042.89
_chemical_name_systematic
; 
 ? 
;
_space_group_IT_number 15
_symmetry_cell_setting monoclinic
_symmetry_space_group_name_Hall '-C 2yc'
_symmetry_space_group_name_H-M 'C 1 2/c 1'
_atom_sites_solution_hydrogens geom
_atom_sites_solution_primary direct
_atom_sites_solution_secondary difmap
_audit_creation_method SHELXL-97
_cell_angle_alpha 90.00
_cell_angle_beta 123.628(3)
_cell_angle_gamma 90.00
_cell_formula_units_Z 4
_cell_length_a 29.780(4)
_cell_length_b 7.2495(9)
_cell_length_c 24.163(3)
_cell_measurement_reflns_used 9160
_cell_measurement_temperature 296(2)
_cell_measurement_theta_max 27.09
_cell_measurement_theta_min 2.54
_cell_volume 4343.6(10)
_computing_cell_refinement 'Bruker SMART'
_computing_data_collection 'Bruker SMART'
_computing_data_reduction 'Bruker SHELXTL'
_computing_molecular_graphics 'Bruker SHELXTL'
_computing_publication_material 'Bruker SHELXTL'
_computing_structure_refinement 'Bruker SHELXTL'
_computing_structure_solution 'Bruker SHELXTL'
_diffrn_ambient_temperature 296(2)
_diffrn_measured_fraction_theta_full 0.990
_diffrn_measured_fraction_theta_max 0.990
_diffrn_measurement_device_type 'CCD area detector'
_diffrn_measurement_method 'phi and omega scans'
_diffrn_radiation_monochromator graphite
_diffrn_radiation_source 'fine-focus sealed tube'
_diffrn_radiation_type MoK\a
_diffrn_radiation_wavelength 0.71073
_diffrn_reflns_av_R_equivalents 0.0751
_diffrn_reflns_av_sigmaI/netI 0.0555
_diffrn_reflns_limit_h_max 37
_diffrn_reflns_limit_h_min -37
_diffrn_reflns_limit_k_max 9
_diffrn_reflns_limit_k_min -9
_diffrn_reflns_limit_l_max 30
_diffrn_reflns_limit_l_min -30
_diffrn_reflns_number 26808
_diffrn_reflns_theta_full 26.50
_diffrn_reflns_theta_max 26.50
_diffrn_reflns_theta_min 1.64
_diffrn_standards_decay_% 2.5
_exptl_absorpt_coefficient_mu 1.720
_exptl_absorpt_correction_T_max 0.8578
_exptl_absorpt_correction_T_min 0.6426
_exptl_absorpt_correction_type multi-scan
_exptl_absorpt_process_details SADABS
_exptl_crystal_colour colourless
_exptl_crystal_density_diffrn 1.595
_exptl_crystal_density_method 'not measured'
_exptl_crystal_description sheet
_exptl_crystal_F_000 2136
_exptl_crystal_size_max 0.28
_exptl_crystal_size_mid 0.17
_exptl_crystal_size_min 0.09
_refine_diff_density_max 0.726
_refine_diff_density_min -0.469
_refine_diff_density_rms 0.090
_refine_ls_extinction_method none
_refine_ls_goodness_of_fit_ref 1.164
_refine_ls_hydrogen_treatment mixed
_refine_ls_matrix_type full
_refine_ls_number_parameters 315
_refine_ls_number_reflns 4468
_refine_ls_number_restraints 16
_refine_ls_restrained_S_all 1.167
_refine_ls_R_factor_all 0.0665
_refine_ls_R_factor_gt 0.0482
_refine_ls_shift/su_max 0.004
_refine_ls_shift/su_mean 0.000
_refine_ls_structure_factor_coef Fsqd
_refine_ls_weighting_details 'calc w=1/[\s^2^(Fo^2^)+(0.0779P)^2^+2.3889P] where P=(Fo^2^+2Fc^2^)/3'
_refine_ls_weighting_scheme calc
_refine_ls_wR_factor_gt 0.1470
_refine_ls_wR_factor_ref 0.1508
_reflns_number_gt 3232
_reflns_number_total 4468
_reflns_threshold_expression >2sigma(I)
_cod_data_source_file cg100074g_si_003.cif
_cod_data_source_block 2
_cod_depositor_comments
;
The following automatic conversions were performed:

'_symmetry_cell_setting' value 'Monoclinic' changed to 'monoclinic'
according to /home/saulius/struct/CIF-dictionaries/cif_core.dic
dictionary named 'cif_core.dic' version 2.4.2 from 2011-04-26.

Automatic conversion script
Id: cif_fix_values 1715 2011-07-08 13:25:40Z adriana 
;
_cod_original_cell_volume 4343.7(9)
_cod_original_sg_symbol_H-M C2/c
_cod_database_code 4501535

loop_
_symmetry_equiv_pos_as_xyz
'x, y, z'
'-x, y, -z+1/2'
'x+1/2, y+1/2, z'
'-x+1/2, y+1/2, -z+1/2'
'-x, -y, -z'
'x, -y, z-1/2'
'-x+1/2, -y+1/2, -z'
'x+1/2, -y+1/2, z-1/2'

loop_
_atom_site_label
_atom_site_type_symbol
_atom_site_fract_x
_atom_site_fract_y
_atom_site_fract_z
_atom_site_U_iso_or_equiv
_atom_site_adp_type
_atom_site_occupancy
_atom_site_symmetry_multiplicity
_atom_site_calc_flag
_atom_site_refinement_flags
Zn1 Zn 0.126280(19) 0.85667(7) 0.35174(2) 0.03943(18) Uani 1 1 d D
Zn2 Zn 0.0000 0.99074(9) 0.2500 0.0355(2) Uani 1 2 d SD
C1 C 0.07000(17) 1.0033(6) 0.4090(2) 0.0349(9) Uani 1 1 d .
C2 C 0.07154(17) 1.0582(6) 0.4690(2) 0.0373(9) Uani 1 1 d .
C3 C 0.0337(2) 1.1744(7) 0.4643(2) 0.0513(12) Uani 1 1 d .
H3A H 0.0057 1.2163 0.4229 0.062 Uiso 1 1 calc R
C4 C 0.11217(19) 0.9894(6) 0.5315(2) 0.0443(11) Uani 1 1 d .
H4A H 0.1380 0.9090 0.5352 0.053 Uiso 1 1 calc R
C5 C 0.11367(19) 1.0418(7) 0.5880(2) 0.0456(11) Uani 1 1 d .
H5A H 0.1396 0.9913 0.6290 0.055 Uiso 1 1 calc R
C6 C 0.03662(19) 1.2316(7) 0.5224(2) 0.0455(11) Uani 1 1 d .
H6A H 0.0110 1.3130 0.5189 0.055 Uiso 1 1 calc R
C7 C 0.07733(18) 1.1669(6) 0.5840(2) 0.0424(10) Uani 1 1 d .
C8 C 0.0822(2) 1.2338(7) 0.6470(2) 0.0465(11) Uani 1 1 d .
H8A H 0.1013 1.1388 0.6812 0.056 Uiso 1 1 calc R
C9 C 0.11403(18) 1.4133(7) 0.6736(2) 0.0409(10) Uani 1 1 d .
H9A H 0.0913 1.5131 0.6438 0.049 Uiso 1 1 calc R
C10 C 0.16612(18) 1.4123(6) 0.6758(2) 0.0427(10) Uani 1 1 d .
C11 C 0.21124(19) 1.3301(6) 0.7280(2) 0.0440(11) Uani 1 1 d .
H11A H 0.2100 1.2790 0.7624 0.053 Uiso 1 1 calc R
C12 C 0.16846(18) 1.4904(6) 0.6259(2) 0.0397(10) Uani 1 1 d .
H12A H 0.1380 1.5465 0.5904 0.048 Uiso 1 1 calc R
C13 C 0.21671(18) 1.4866(6) 0.6279(2) 0.0435(11) Uani 1 1 d .
H13A H 0.2182 1.5400 0.5940 0.052 Uiso 1 1 calc R
C14 C 0.2585(2) 1.3219(6) 0.7303(2) 0.0445(11) Uani 1 1 d .
H14A H 0.2884 1.2615 0.7654 0.053 Uiso 1 1 calc R
C15 C 0.26186(17) 1.4026(6) 0.6810(2) 0.0376(10) Uani 1 1 d .
C16 C 0.31429(19) 1.4094(7) 0.6870(2) 0.0474(11) Uani 1 1 d .
C17 C 0.2176(3) 0.5924(9) 0.4134(4) 0.0795(18) Uani 1 1 d .
H17A H 0.2301 0.6697 0.3941 0.095 Uiso 1 1 calc R
C18 C 0.1532(2) 0.5054(7) 0.4286(3) 0.0665(17) Uani 1 1 d .
H18A H 0.1189 0.5224 0.4200 0.080 Uiso 1 1 calc R
C19 C 0.1828(2) 0.3592(8) 0.4667(3) 0.0715(18) Uani 1 1 d .
H19A H 0.1690 0.2805 0.4842 0.086 Uiso 1 1 calc R
C20 C 0.2501(3) 0.4480(9) 0.4516(3) 0.0775(18) Uani 1 1 d .
H20A H 0.2838 0.4333 0.4584 0.093 Uiso 1 1 calc R
C21 C 0.23358(18) 0.3277(6) 0.4794(2) 0.0424(10) Uani 1 1 d .
N1 N 0.17100(15) 0.6274(5) 0.40272(19) 0.0471(10) Uani 1 1 d .
O1 O 0.11450(12) 0.9563(5) 0.41878(15) 0.0475(8) Uani 1 1 d .
O2 O 0.02579(12) 1.0080(4) 0.35405(15) 0.0440(7) Uani 1 1 d .
O3 O 0.31534(12) 1.5173(5) 0.64583(16) 0.0494(8) Uani 1 1 d .
O4 O 0.35307(15) 1.3154(6) 0.7287(2) 0.0739(12) Uani 1 1 d .
O5 O 0.12205(18) 1.4449(6) 0.7359(2) 0.0713(11) Uani 1 1 d D
H5B H 0.128(3) 1.570(3) 0.735(3) 0.107 Uiso 1 1 d D
O6 O 0.03294(15) 1.2628(6) 0.63804(19) 0.0660(11) Uani 1 1 d D
H6B H 0.0250(19) 1.135(5) 0.643(4) 0.099 Uiso 1 1 d D
O7 O 0.05826(13) 0.8074(5) 0.27407(15) 0.0498(8) Uani 1 1 d D
H7B H 0.052(2) 0.711(4) 0.250(2) 0.075 Uiso 1 1 d D
O8 O 0.05397(14) 1.2110(5) 0.2700(2) 0.0605(10) Uani 1 1 d D
H8B H 0.0832(17) 1.191(9) 0.269(3) 0.091 Uiso 1 1 d D
H8C H 0.0646(15) 1.244(5) 0.3128(16) 0.091 Uiso 1 1 d D
O9 O -0.0247(3) 1.5005(8) 0.6735(4) 0.064(2) Uani 0.50 1 d PD
H9B H -0.014(2) 1.466(7) 0.650(2) 0.096 Uiso 1 1 d D
H9C H -0.0017(15) 1.557(5) 0.708(2) 0.096 Uiso 1 1 d D

loop_
_atom_site_aniso_label
_atom_site_aniso_U_11
_atom_site_aniso_U_22
_atom_site_aniso_U_33
_atom_site_aniso_U_23
_atom_site_aniso_U_13
_atom_site_aniso_U_12
Zn1 0.0364(3) 0.0510(3) 0.0364(3) 0.0103(2) 0.0236(2) 0.0072(2)
Zn2 0.0321(4) 0.0418(4) 0.0332(4) 0.000 0.0185(3) 0.000
C1 0.044(2) 0.041(2) 0.029(2) -0.0010(17) 0.027(2) -0.0027(19)
C2 0.039(2) 0.047(2) 0.028(2) -0.0021(19) 0.0195(19) -0.0042(19)
C3 0.049(3) 0.072(3) 0.032(2) 0.003(2) 0.022(2) 0.008(2)
C4 0.049(3) 0.055(3) 0.033(2) 0.005(2) 0.025(2) 0.005(2)
C5 0.042(2) 0.049(3) 0.038(2) -0.010(2) 0.017(2) -0.005(2)
C6 0.048(3) 0.051(3) 0.047(3) -0.007(2) 0.033(2) 0.001(2)
C7 0.045(2) 0.047(3) 0.042(2) -0.005(2) 0.028(2) -0.007(2)
C8 0.061(3) 0.056(3) 0.044(2) -0.010(2) 0.042(2) -0.011(2)
C9 0.043(2) 0.051(3) 0.042(2) -0.013(2) 0.031(2) -0.007(2)
C10 0.040(2) 0.043(2) 0.048(3) -0.006(2) 0.026(2) -0.014(2)
C11 0.055(3) 0.045(3) 0.044(3) 0.006(2) 0.034(2) -0.003(2)
C12 0.041(2) 0.044(2) 0.038(2) 0.0017(19) 0.025(2) -0.0053(19)
C13 0.040(2) 0.053(3) 0.040(2) 0.004(2) 0.024(2) -0.008(2)
C14 0.052(3) 0.032(2) 0.049(3) 0.0055(19) 0.029(2) -0.0015(19)
C15 0.043(2) 0.035(2) 0.035(2) 0.0007(18) 0.023(2) -0.0033(18)
C16 0.039(3) 0.051(3) 0.046(3) -0.001(2) 0.020(2) 0.001(2)
C17 0.073(4) 0.080(4) 0.094(5) 0.022(4) 0.052(4) 0.014(3)
C18 0.045(3) 0.058(3) 0.109(5) 0.038(3) 0.050(3) 0.015(2)
C19 0.049(3) 0.062(3) 0.103(5) 0.037(3) 0.042(3) 0.007(3)
C20 0.071(4) 0.082(4) 0.092(5) 0.020(4) 0.053(4) 0.012(3)
C21 0.038(2) 0.050(3) 0.040(2) 0.001(2) 0.021(2) 0.0022(19)
N1 0.041(2) 0.054(2) 0.042(2) 0.0171(18) 0.0204(19) 0.0087(18)
O1 0.0370(17) 0.071(2) 0.0361(17) -0.0038(15) 0.0209(15) 0.0066(15)
O2 0.0349(16) 0.062(2) 0.0322(16) -0.0055(14) 0.0168(14) 0.0002(14)
O3 0.0377(17) 0.069(2) 0.0451(19) 0.0144(16) 0.0249(16) 0.0022(15)
O4 0.050(2) 0.079(3) 0.097(3) 0.049(2) 0.044(2) 0.0213(19)
O5 0.095(3) 0.077(3) 0.080(3) -0.030(2) 0.072(3) -0.033(2)
O6 0.061(2) 0.095(3) 0.062(2) -0.023(2) 0.046(2) -0.031(2)
O7 0.0529(19) 0.062(2) 0.0346(17) -0.0041(15) 0.0241(16) 0.0144(16)
O8 0.050(2) 0.060(2) 0.083(3) -0.013(2) 0.044(2) -0.0141(17)
O9 0.091(6) 0.024(3) 0.073(5) -0.015(3) 0.043(5) -0.006(3)

loop_
_atom_type_symbol
_atom_type_description
_atom_type_scat_dispersion_real
_atom_type_scat_dispersion_imag
_atom_type_scat_source
C C 0.0033 0.0016 'International Tables Vol C Tables 4.2.6.8 and 6.1.1.4'
H H 0.0000 0.0000 'International Tables Vol C Tables 4.2.6.8 and 6.1.1.4'
N N 0.0061 0.0033 'International Tables Vol C Tables 4.2.6.8 and 6.1.1.4'
O O 0.0106 0.0060 'International Tables Vol C Tables 4.2.6.8 and 6.1.1.4'
Zn Zn 0.2839 1.4301 'International Tables Vol C Tables 4.2.6.8 and 6.1.1.4'

loop_
_geom_angle_atom_site_label_1
_geom_angle_atom_site_label_2
_geom_angle_atom_site_label_3
_geom_angle
_geom_angle_site_symmetry_1
_geom_angle_site_symmetry_3
O7 Zn1 O3 124.92(14) . 7_576
O7 Zn1 O1 107.78(13) . .
O3 Zn1 O1 111.55(14) 7_576 .
O7 Zn1 N1 115.20(15) . .
O3 Zn1 N1 95.18(14) 7_576 .
O1 Zn1 N1 98.88(15) . .
O7 Zn2 O7 96.7(2) 2 .
O7 Zn2 O8 172.72(15) 2 .
O7 Zn2 O8 90.46(15) . .
O7 Zn2 O8 90.46(15) 2 2
O7 Zn2 O8 172.72(15) . 2
O8 Zn2 O8 82.5(2) . 2
O7 Zn2 O2 93.91(12) 2 .
O7 Zn2 O2 90.45(12) . .
O8 Zn2 O2 87.48(14) . .
O8 Zn2 O2 87.59(14) 2 .
O7 Zn2 O2 90.45(12) 2 2
O7 Zn2 O2 93.91(12) . 2
O8 Zn2 O2 87.59(14) . 2
O8 Zn2 O2 87.48(13) 2 2
O2 Zn2 O2 173.44(17) . 2
O2 C1 O1 126.1(4) . .
O2 C1 C2 118.4(4) . .
O1 C1 C2 115.5(4) . .
C3 C2 C4 119.3(4) . .
C3 C2 C1 120.7(4) . .
C4 C2 C1 120.0(4) . .
C2 C3 C6 120.3(4) . .
C2 C3 H3A 119.9 . .
C6 C3 H3A 119.9 . .
C5 C4 C2 119.9(4) . .
C5 C4 H4A 120.0 . .
C2 C4 H4A 120.0 . .
C7 C5 C4 120.9(5) . .
C7 C5 H5A 119.5 . .
C4 C5 H5A 119.5 . .
C7 C6 C3 120.3(4) . .
C7 C6 H6A 119.9 . .
C3 C6 H6A 119.9 . .
C6 C7 C5 119.2(4) . .
C6 C7 C8 120.6(4) . .
C5 C7 C8 120.2(4) . .
O6 C8 C7 112.8(4) . .
O6 C8 C9 107.2(4) . .
C7 C8 C9 112.6(3) . .
O6 C8 H8A 108.0 . .
C7 C8 H8A 108.0 . .
C9 C8 H8A 108.0 . .
O5 C9 C10 113.4(4) . .
O5 C9 C8 106.7(4) . .
C10 C9 C8 113.2(4) . .
O5 C9 H9A 107.8 . .
C10 C9 H9A 107.8 . .
C8 C9 H9A 107.8 . .
C12 C10 C11 119.3(4) . .
C12 C10 C9 121.0(4) . .
C11 C10 C9 119.7(4) . .
C10 C11 C14 121.0(4) . .
C10 C11 H11A 119.5 . .
C14 C11 H11A 119.5 . .
C10 C12 C13 120.7(4) . .
C10 C12 H12A 119.7 . .
C13 C12 H12A 119.7 . .
C15 C13 C12 119.2(4) . .
C15 C13 H13A 120.4 . .
C12 C13 H13A 120.4 . .
C15 C14 C11 120.5(4) . .
C15 C14 H14A 119.8 . .
C11 C14 H14A 119.8 . .
C14 C15 C13 119.3(4) . .
C14 C15 C16 120.3(4) . .
C13 C15 C16 120.3(4) . .
O4 C16 O3 123.8(4) . .
O4 C16 C15 121.3(4) . .
O3 C16 C15 114.9(4) . .
N1 C17 C20 124.3(6) . .
N1 C17 H17A 117.9 . .
C20 C17 H17A 117.9 . .
C19 C18 N1 123.4(5) . .
C19 C18 H18A 118.3 . .
N1 C18 H18A 118.3 . .
C18 C19 C21 119.8(5) . .
C18 C19 H19A 120.1 . .
C21 C19 H19A 120.1 . .
C21 C20 C17 120.7(6) . .
C21 C20 H20A 119.6 . .
C17 C20 H20A 119.6 . .
C20 C21 C19 116.0(5) . .
C20 C21 C21 123.1(5) . 7_556
C19 C21 C21 120.9(5) . 7_556
C17 N1 C18 115.7(5) . .
C17 N1 Zn1 123.2(4) . .
C18 N1 Zn1 121.1(3) . .
C1 O1 Zn1 126.3(3) . .
C1 O2 Zn2 135.4(3) . .
C16 O3 Zn1 132.3(3) . 7_576
C9 O5 H5B 93(3) . .
C8 O6 H6B 98(2) . .
Zn1 O7 Zn2 116.44(16) . .
Zn1 O7 H7B 123(4) . .
Zn2 O7 H7B 121(4) . .
Zn2 O8 H8B 120(4) . .
Zn2 O8 H8C 101.1(17) . .
H8B O8 H8C 109(3) . .
H9B O9 H9C 114(4) . .

loop_
_geom_bond_atom_site_label_1
_geom_bond_atom_site_label_2
_geom_bond_distance
_geom_bond_site_symmetry_2
Zn1 O7 1.882(3) .
Zn1 O3 1.936(3) 7_576
Zn1 O1 1.974(3) .
Zn1 N1 2.058(4) .
Zn2 O7 1.999(3) 2
Zn2 O7 1.999(3) .
Zn2 O8 2.123(3) .
Zn2 O8 2.123(3) 2
Zn2 O2 2.188(3) .
Zn2 O2 2.188(3) 2
C1 O2 1.249(5) .
C1 O1 1.257(5) .
C1 C2 1.479(5) .
C2 C3 1.362(7) .
C2 C4 1.404(6) .
C3 C6 1.418(6) .
C3 H3A 0.9300 .
C4 C5 1.394(6) .
C4 H4A 0.9300 .
C5 C7 1.374(6) .
C5 H5A 0.9300 .
C6 C7 1.381(7) .
C6 H6A 0.9300 .
C7 C8 1.526(6) .
C8 O6 1.376(6) .
C8 C9 1.527(6) .
C8 H8A 0.9800 .
C9 O5 1.408(5) .
C9 C10 1.522(6) .
C9 H9A 0.9800 .
C10 C12 1.367(6) .
C10 C11 1.370(7) .
C11 C14 1.379(6) .
C11 H11A 0.9300 .
C12 C13 1.411(6) .
C12 H12A 0.9300 .
C13 C15 1.384(6) .
C13 H13A 0.9300 .
C14 C15 1.379(6) .
C14 H14A 0.9300 .
C15 C16 1.487(6) .
C16 O4 1.234(6) .
C16 O3 1.280(6) .
C17 N1 1.289(7) .
C17 C20 1.376(9) .
C17 H17A 0.9300 .
C18 C19 1.360(7) .
C18 N1 1.350(6) .
C18 H18A 0.9300 .
C19 C21 1.386(7) .
C19 H19A 0.9300 .
C20 C21 1.348(7) .
C20 H20A 0.9300 .
C21 C21 1.463(9) 7_556
O3 Zn1 1.936(3) 7_576
O5 H5B 0.93(2) .
O6 H6B 0.98(3) .
O7 H7B 0.87(3) .
O8 H8B 0.89(3) .
O8 H8C 0.93(2) .
O9 H9B 0.84(2) .
O9 H9C 0.83(2) .

loop_
_geom_hbond_atom_site_label_D
_geom_hbond_atom_site_label_H
_geom_hbond_atom_site_label_A
_geom_hbond_distance_DH
_geom_hbond_distance_HA
_geom_hbond_distance_DA
_geom_hbond_angle_DHA
_geom_hbond_site_symmetry_A
O5 H5B O4 0.93(2) 1.924(19) 2.792(6) 154(5) 4_556
O6 H6B O2 0.98(3) 1.868(19) 2.706(5) 142(4) 5_576
O7 H7B O6 0.87(3) 2.44(3) 2.981(5) 121(3) 6_575
O7 H7B O5 0.87(3) 2.55(5) 3.121(5) 124(4) 6_575
O7 H7B O9 0.87(3) 2.50(4) 3.216(8) 140(5) 6_575
O8 H8B O4 0.89(3) 1.87(3) 2.757(5) 172(6) 7_576
O9 H9C O8 0.83(2) 2.254(18) 3.041(8) 158(5) 6_586
O9 H9C O8 0.83(2) 2.55(4) 2.884(8) 106(4) 5_586
